data_4034842
loop_
_publ_author_name
'Ausekle, Elina'
'Ehlers, Peter'
'Villinger, Alexander'
'Langer, Peter'

_publ_section_title
;
 One-Pot Synthesis of Dibenzo[ b, d]oxepines via Olefinic C-F Bond
 Functionalization and Intramolecular Pd-Catalyzed C-H Arylation.
;
_journal_issue 22
_journal_name_full 'The Journal of organic chemistry'
_journal_page_first 14195
_journal_page_last 14202
_journal_paper_doi 10.1021/acs.joc.8b02374
_journal_volume 83
_journal_year 2018
_chemical_formula_moiety 'C18 H18 N2 O2, 3(H2 O)'
_chemical_formula_sum 'C18 H18 N2 O5'
_chemical_formula_weight 342.34
_space_group_crystal_system orthorhombic
_space_group_IT_number 33
_space_group_name_Hall 'P 2c -2n'
_space_group_name_H-M_alt 'P n a 21'
_atom_sites_solution_hydrogens mixed
_audit_creation_method SHELXL-2014/7
_cell_angle_alpha 90
_cell_angle_beta 90
_cell_angle_gamma 90
_cell_formula_units_Z 4
_cell_length_a 7.7883(4)
_cell_length_b 11.6157(6)
_cell_length_c 18.1845(10)
_cell_measurement_reflns_used 9885
_cell_measurement_temperature 123(2)
_cell_measurement_theta_max 32.25
_cell_measurement_theta_min 3.15
_cell_volume 1645.09(15)
_computing_cell_refinement 'Bruker Apex V7.51A'
_computing_data_collection 'Bruker Apex V7.51A'
_computing_data_reduction 'Bruker SAINT'
_computing_molecular_graphics 'ORTEP-3v2.01 (Farrugia, 1997)'
_computing_publication_material 'SHELXL-2014/7 (Sheldrick, 2014)'
_computing_structure_refinement 'SHELXL-2014/7 (Sheldrick, 2014)'
_computing_structure_solution 'Bruker SHELXTL'
_diffrn_ambient_temperature 123(2)
_diffrn_measured_fraction_theta_full 0.997
_diffrn_measured_fraction_theta_max 0.998
_diffrn_measurement_device_type 'Bruker D8 QUEST diffractometer'
_diffrn_measurement_method 'phi and omega scans'
_diffrn_radiation_type MoK\a
_diffrn_radiation_wavelength 0.71073
_diffrn_reflns_av_R_equivalents 0.0633
_diffrn_reflns_av_unetI/netI 0.0386
_diffrn_reflns_Laue_measured_fraction_full 0.997
_diffrn_reflns_Laue_measured_fraction_max 0.998
_diffrn_reflns_limit_h_max 11
_diffrn_reflns_limit_h_min -10
_diffrn_reflns_limit_k_max 17
_diffrn_reflns_limit_k_min -17
_diffrn_reflns_limit_l_max 27
_diffrn_reflns_limit_l_min -27
_diffrn_reflns_number 58987
_diffrn_reflns_point_group_measured_fraction_full 0.997
_diffrn_reflns_point_group_measured_fraction_max 0.998
_diffrn_reflns_theta_full 25.242
_diffrn_reflns_theta_max 32.496
_diffrn_reflns_theta_min 3.149
_diffrn_source 'microfocus sealed tube'
_exptl_absorpt_coefficient_mu 0.102
_exptl_absorpt_correction_T_max 0.7464
_exptl_absorpt_correction_T_min 0.7146
_exptl_absorpt_correction_type multi-scan
_exptl_absorpt_process_details '(SADABS; Sheldrick, 2014)'
_exptl_crystal_colour yellow
_exptl_crystal_density_diffrn 1.382
_exptl_crystal_description block
_exptl_crystal_F_000 720
_exptl_crystal_size_max 0.350
_exptl_crystal_size_mid 0.090
_exptl_crystal_size_min 0.060
_refine_diff_density_max 0.334
_refine_diff_density_min -0.254
_refine_diff_density_rms 0.055
_refine_ls_abs_structure_details
;
 Refined as an inversion twin.
;
_refine_ls_abs_structure_Flack 0.2(9)
_refine_ls_extinction_method none
_refine_ls_goodness_of_fit_ref 1.055
_refine_ls_hydrogen_treatment mixed
_refine_ls_matrix_type full
_refine_ls_number_parameters 251
_refine_ls_number_reflns 5942
_refine_ls_number_restraints 1
_refine_ls_restrained_S_all 1.055
_refine_ls_R_factor_all 0.0606
_refine_ls_R_factor_gt 0.0447
_refine_ls_shift/su_max 0.000
_refine_ls_shift/su_mean 0.000
_refine_ls_structure_factor_coef Fsqd
_refine_ls_weighting_details 'w=1/[\s^2^(Fo^2^)+(0.0548P)^2^+0.2564P] where P=(Fo^2^+2Fc^2^)/3'
_refine_ls_weighting_scheme calc
_refine_ls_wR_factor_gt 0.0948
_refine_ls_wR_factor_ref 0.1014
_reflns_Friedel_coverage 0.947
_reflns_Friedel_fraction_full 0.997
_reflns_Friedel_fraction_max 0.998
_reflns_number_gt 5047
_reflns_number_total 5942
_reflns_threshold_expression 'I > 2\s(I)'
_cod_data_source_file jo8b02374_si_007.cif
_cod_data_source_block is_ea7131001
_cod_database_code 4034842
_shelx_shelxl_version_number 2014/7
_shelx_space_group_comment
;
The symmetry employed for this shelxl refinement is uniquely defined
by the following loop, which should always be used as a source of
symmetry information in preference to the above space-group names.
They are only intended as comments.
;
_shelx_estimated_absorpt_t_min 0.965
_shelx_estimated_absorpt_t_max 0.994

loop_
_space_group_symop_operation_xyz
'x, y, z'
'-x, -y, z+1/2'
'x+1/2, -y+1/2, z'
'-x+1/2, y+1/2, z+1/2'

loop_
_atom_site_label
_atom_site_type_symbol
_atom_site_fract_x
_atom_site_fract_y
_atom_site_fract_z
_atom_site_U_iso_or_equiv
_atom_site_adp_type
_atom_site_occupancy
_atom_site_site_symmetry_order
_atom_site_calc_flag
_atom_site_refinement_flags_posn
_atom_site_refinement_flags_adp
O1 O 0.27747(17) 0.12659(12) 0.60313(8) 0.0157(3) Uani 1 1 d . .
O2 O 0.60268(19) 0.90234(12) 0.50234(9) 0.0201(3) Uani 1 1 d . .
N1 N 0.49249(19) 0.36504(13) 0.46419(8) 0.0102(3) Uani 1 1 d . .
N2 N 0.5692(2) 0.56382(13) 0.44480(8) 0.0126(3) Uani 1 1 d . .
C1 C 0.3883(2) 0.39857(15) 0.52185(10) 0.0118(3) Uani 1 1 d . .
H1 H 0.3675 0.4783 0.5292 0.014 Uiso 1 1 calc R U
C2 C 0.3150(2) 0.32197(15) 0.56817(10) 0.0124(3) Uani 1 1 d . .
H2 H 0.2447 0.3490 0.6072 0.015 Uiso 1 1 calc R U
C3 C 0.3415(2) 0.20044(15) 0.55933(10) 0.0113(3) Uani 1 1 d . .
C4 C 0.4395(2) 0.16863(15) 0.49669(10) 0.0108(3) Uani 1 1 d . .
H4 H 0.4557 0.0891 0.4868 0.013 Uiso 1 1 calc R U
C5 C 0.5123(2) 0.24791(15) 0.44948(9) 0.0099(3) Uani 1 1 d . .
C6 C 0.6047(2) 0.21496(15) 0.38275(10) 0.0105(3) Uani 1 1 d . .
C7 C 0.6227(2) 0.09800(15) 0.36279(11) 0.0141(3) Uani 1 1 d . .
H7 H 0.5789 0.0393 0.3940 0.017 Uiso 1 1 calc R U
C8 C 0.7042(3) 0.06900(17) 0.29770(11) 0.0169(4) Uani 1 1 d . .
H8 H 0.7143 -0.0097 0.2841 0.020 Uiso 1 1 calc R U
C9 C 0.7719(3) 0.15449(18) 0.25164(11) 0.0183(4) Uani 1 1 d . .
H9 H 0.8276 0.1335 0.2071 0.022 Uiso 1 1 calc R U
C10 C 0.7580(2) 0.26903(17) 0.27082(10) 0.0161(4) Uani 1 1 d . .
H10 H 0.8054 0.3268 0.2399 0.019 Uiso 1 1 calc R U
C11 C 0.6734(2) 0.30019(15) 0.33632(10) 0.0118(3) Uani 1 1 d . .
C12 C 0.6621(2) 0.41866(15) 0.35885(10) 0.0133(3) Uani 1 1 d . .
H12 H 0.7155 0.4768 0.3301 0.016 Uiso 1 1 calc R U
C13 C 0.5771(2) 0.44754(15) 0.42005(10) 0.0113(3) Uani 1 1 d . .
C14 C 0.5046(2) 0.64752(15) 0.39905(10) 0.0142(4) Uani 1 1 d . .
H14 H 0.4532 0.6257 0.3538 0.017 Uiso 1 1 calc R U
C15 C 0.5127(3) 0.76043(16) 0.41716(11) 0.0160(4) Uani 1 1 d . .
H15 H 0.4654 0.8159 0.3846 0.019 Uiso 1 1 calc R U
C16 C 0.5909(2) 0.79835(15) 0.48453(11) 0.0143(4) Uani 1 1 d . .
C17 C 0.6566(3) 0.70667(16) 0.53080(11) 0.0149(4) Uani 1 1 d . .
H17 H 0.7080 0.7254 0.5766 0.018 Uiso 1 1 calc R U
C18 C 0.6462(2) 0.59518(15) 0.51011(10) 0.0134(3) Uani 1 1 d . .
H18 H 0.6929 0.5373 0.5411 0.016 Uiso 1 1 calc R U
O3 O 0.5743(2) 0.33354(14) 0.72638(8) 0.0205(3) Uani 1 1 d . .
H3A H 0.463(6) 0.350(3) 0.718(2) 0.056(11) Uiso 1 1 d . .
H3B H 0.623(5) 0.352(4) 0.687(3) 0.068(12) Uiso 1 1 d . .
O4 O 0.7867(2) 0.61634(15) 0.24851(9) 0.0229(3) Uani 1 1 d . .
H4A H 0.834(4) 0.572(3) 0.2216(19) 0.033(8) Uiso 1 1 d . .
H4B H 0.847(4) 0.683(3) 0.2457(19) 0.041(9) Uiso 1 1 d . .
O5 O 0.5410(2) 0.97418(14) 0.64629(9) 0.0236(3) Uani 1 1 d . .
H5A H 0.573(4) 0.946(3) 0.602(2) 0.041(9) Uiso 1 1 d . .
H5B H 0.447(4) 1.016(3) 0.635(2) 0.038(8) Uiso 1 1 d . .

loop_
_atom_site_aniso_label
_atom_site_aniso_U_11
_atom_site_aniso_U_22
_atom_site_aniso_U_33
_atom_site_aniso_U_23
_atom_site_aniso_U_13
_atom_site_aniso_U_12
O1 0.0175(6) 0.0146(6) 0.0149(6) 0.0004(5) 0.0028(5) -0.0019(5)
O2 0.0308(8) 0.0082(6) 0.0213(7) -0.0009(5) 0.0007(6) -0.0010(5)
N1 0.0117(7) 0.0066(6) 0.0123(7) -0.0009(5) -0.0001(5) 0.0006(5)
N2 0.0177(7) 0.0071(6) 0.0129(7) -0.0002(5) -0.0028(6) 0.0006(6)
C1 0.0125(7) 0.0095(7) 0.0135(8) -0.0032(6) -0.0008(6) 0.0021(6)
C2 0.0121(8) 0.0128(8) 0.0123(8) -0.0036(6) -0.0004(6) 0.0011(6)
C3 0.0103(7) 0.0115(8) 0.0120(8) -0.0018(6) -0.0019(6) -0.0011(6)
C4 0.0129(8) 0.0079(7) 0.0117(7) -0.0014(6) -0.0011(6) 0.0006(6)
C5 0.0100(7) 0.0084(7) 0.0113(7) -0.0014(6) -0.0030(6) 0.0009(6)
C6 0.0121(8) 0.0089(7) 0.0103(7) -0.0019(6) -0.0013(6) 0.0009(6)
C7 0.0177(8) 0.0098(8) 0.0149(8) -0.0022(6) -0.0006(7) 0.0024(6)
C8 0.0207(9) 0.0145(8) 0.0153(9) -0.0046(7) -0.0016(7) 0.0036(7)
C9 0.0210(9) 0.0224(9) 0.0115(8) -0.0043(7) 0.0016(7) 0.0023(7)
C10 0.0189(9) 0.0177(9) 0.0118(8) -0.0008(7) 0.0006(7) -0.0010(7)
C11 0.0130(8) 0.0117(8) 0.0108(8) -0.0005(6) -0.0022(6) 0.0001(6)
C12 0.0165(8) 0.0096(7) 0.0138(8) 0.0017(6) -0.0013(7) -0.0011(6)
C13 0.0144(8) 0.0061(7) 0.0132(8) 0.0001(6) -0.0028(6) 0.0002(6)
C14 0.0187(9) 0.0117(8) 0.0121(8) 0.0018(6) -0.0028(6) 0.0007(7)
C15 0.0212(9) 0.0109(8) 0.0160(8) 0.0029(7) 0.0000(7) 0.0020(7)
C16 0.0170(8) 0.0096(8) 0.0164(9) 0.0024(6) 0.0026(7) -0.0005(6)
C17 0.0198(9) 0.0124(8) 0.0126(8) -0.0021(7) -0.0024(7) -0.0009(7)
C18 0.0170(8) 0.0104(7) 0.0127(8) 0.0017(6) -0.0029(7) -0.0004(6)
O3 0.0219(7) 0.0258(8) 0.0139(7) -0.0004(6) 0.0008(6) 0.0001(6)
O4 0.0270(8) 0.0223(8) 0.0193(7) 0.0043(6) 0.0035(6) -0.0008(6)
O5 0.0297(8) 0.0230(8) 0.0179(7) 0.0020(6) -0.0001(6) 0.0025(6)

loop_
_atom_type_symbol
_atom_type_description
_atom_type_scat_dispersion_real
_atom_type_scat_dispersion_imag
_atom_type_scat_source
C C 0.0033 0.0016 'International Tables Vol C Tables 4.2.6.8 and 6.1.1.4'
H H 0.0000 0.0000 'International Tables Vol C Tables 4.2.6.8 and 6.1.1.4'
N N 0.0061 0.0033 'International Tables Vol C Tables 4.2.6.8 and 6.1.1.4'
O O 0.0106 0.0060 'International Tables Vol C Tables 4.2.6.8 and 6.1.1.4'

loop_
_geom_angle_atom_site_label_1
_geom_angle_atom_site_label_2
_geom_angle_atom_site_label_3
_geom_angle
C1 N1 C5 119.03(15)
C1 N1 C13 120.91(15)
C5 N1 C13 120.05(15)
C14 N2 C18 119.56(15)
C14 N2 C13 119.67(15)
C18 N2 C13 120.22(15)
C2 C1 N1 122.37(16)
C2 C1 H1 118.8
N1 C1 H1 118.8
C1 C2 C3 121.11(16)
C1 C2 H2 119.4
C3 C2 H2 119.4
O1 C3 C4 122.50(16)
O1 C3 C2 122.44(16)
C4 C3 C2 115.02(15)
C5 C4 C3 123.09(16)
C5 C4 H4 118.5
C3 C4 H4 118.5
C4 C5 N1 119.05(16)
C4 C5 C6 122.94(16)
N1 C5 C6 117.97(15)
C11 C6 C7 118.98(16)
C11 C6 C5 120.08(15)
C7 C6 C5 120.92(16)
C8 C7 C6 119.92(18)
C8 C7 H7 120.0
C6 C7 H7 120.0
C7 C8 C9 120.72(17)
C7 C8 H8 119.6
C9 C8 H8 119.6
C10 C9 C8 120.15(18)
C10 C9 H9 119.9
C8 C9 H9 119.9
C9 C10 C11 119.89(18)
C9 C10 H10 120.1
C11 C10 H10 120.1
C6 C11 C10 120.31(16)
C6 C11 C12 118.63(16)
C10 C11 C12 121.00(17)
C13 C12 C11 120.45(17)
C13 C12 H12 119.8
C11 C12 H12 119.8
C12 C13 N1 122.24(16)
C12 C13 N2 121.45(16)
N1 C13 N2 116.31(15)
C15 C14 N2 121.39(18)
C15 C14 H14 119.3
N2 C14 H14 119.3
C14 C15 C16 121.59(17)
C14 C15 H15 119.2
C16 C15 H15 119.2
O2 C16 C15 123.11(17)
O2 C16 C17 122.12(18)
C15 C16 C17 114.77(16)
C18 C17 C16 121.41(18)
C18 C17 H17 119.3
C16 C17 H17 119.3
C17 C18 N2 121.26(17)
C17 C18 H18 119.4
N2 C18 H18 119.4
H3A O3 H3B 103(3)
H4A O4 H4B 106(3)
H5A O5 H5B 103(3)

loop_
_geom_bond_atom_site_label_1
_geom_bond_atom_site_label_2
_geom_bond_distance
O1 C3 1.272(2)
O2 C16 1.254(2)
N1 C1 1.382(2)
N1 C5 1.395(2)
N1 C13 1.413(2)
N2 C14 1.375(2)
N2 C18 1.380(2)
N2 C13 1.425(2)
C1 C2 1.352(3)
C1 H1 0.9500
C2 C3 1.436(2)
C2 H2 0.9500
C3 C4 1.420(2)
C4 C5 1.381(2)
C4 H4 0.9500
C5 C6 1.462(2)
C6 C11 1.407(2)
C6 C7 1.413(2)
C7 C8 1.385(3)
C7 H7 0.9500
C8 C9 1.402(3)
C8 H8 0.9500
C9 C10 1.380(3)
C9 H9 0.9500
C10 C11 1.409(3)
C10 H10 0.9500
C11 C12 1.439(2)
C12 C13 1.338(3)
C12 H12 0.9500
C14 C15 1.354(3)
C14 H14 0.9500
C15 C16 1.438(3)
C15 H15 0.9500
C16 C17 1.450(3)
C17 C18 1.351(3)
C17 H17 0.9500
C18 H18 0.9500
O3 H3A 0.90(4)
O3 H3B 0.84(5)
O4 H4A 0.80(4)
O4 H4B 0.91(4)
O5 H5A 0.90(4)
O5 H5B 0.91(3)

loop_
_geom_torsion_atom_site_label_1
_geom_torsion_atom_site_label_2
_geom_torsion_atom_site_label_3
_geom_torsion_atom_site_label_4
_geom_torsion
C5 N1 C1 C2 5.2(3)
C13 N1 C1 C2 -175.39(16)
N1 C1 C2 C3 -0.3(3)
C1 C2 C3 O1 178.27(17)
C1 C2 C3 C4 -3.8(2)
O1 C3 C4 C5 -178.76(17)
C2 C3 C4 C5 3.3(2)
C3 C4 C5 N1 1.3(3)
C3 C4 C5 C6 -176.36(16)
C1 N1 C5 C4 -5.5(2)
C13 N1 C5 C4 175.00(16)
C1 N1 C5 C6 172.22(15)
C13 N1 C5 C6 -7.2(2)
C4 C5 C6 C11 178.91(17)
N1 C5 C6 C11 1.2(2)
C4 C5 C6 C7 0.6(3)
N1 C5 C6 C7 -177.12(16)
C11 C6 C7 C8 -1.2(3)
C5 C6 C7 C8 177.19(17)
C6 C7 C8 C9 1.0(3)
C7 C8 C9 C10 0.0(3)
C8 C9 C10 C11 -0.9(3)
C7 C6 C11 C10 0.3(3)
C5 C6 C11 C10 -178.09(16)
C7 C6 C11 C12 -176.91(16)
C5 C6 C11 C12 4.7(2)
C9 C10 C11 C6 0.7(3)
C9 C10 C11 C12 177.88(17)
C6 C11 C12 C13 -4.8(3)
C10 C11 C12 C13 178.03(18)
C11 C12 C13 N1 -1.3(3)
C11 C12 C13 N2 177.83(16)
C1 N1 C13 C12 -171.96(17)
C5 N1 C13 C12 7.5(3)
C1 N1 C13 N2 8.9(2)
C5 N1 C13 N2 -171.65(15)
C14 N2 C13 C12 57.1(3)
C18 N2 C13 C12 -114.39(19)
C14 N2 C13 N1 -123.78(17)
C18 N2 C13 N1 64.8(2)
C18 N2 C14 C15 -0.9(3)
C13 N2 C14 C15 -172.46(18)
N2 C14 C15 C16 0.8(3)
C14 C15 C16 O2 178.92(19)
C14 C15 C16 C17 -0.9(3)
O2 C16 C17 C18 -178.57(19)
C15 C16 C17 C18 1.2(3)
C16 C17 C18 N2 -1.5(3)
C14 N2 C18 C17 1.3(3)
C13 N2 C18 C17 172.76(18)
